data_7200854
loop_
_publ_author_name
'Fabbiani, Francesca P. A.'
'Dittrich, Birger'
'Florence, Alastair J.'
'Gelbrich, Thomas'
'Hursthouse, Michael B.'
'Kuhs, Werner F.'
'Shankland, Norman'
'Sowa, Heidrun'

_publ_section_title
;
 Crystal structures with a challenge: high-pressure crystallisation of
 ciprofloxacin sodium salts and their recovery to ambient pressure
;
_journal_issue 7
_journal_name_full CrystEngComm
_journal_page_first 1396
_journal_paper_doi 10.1039/b822987b
_journal_volume 11
_journal_year 2009
_chemical_compound_source
;
high-pressure crystallisation at 0.25 GPa
;
_chemical_formula_moiety 'C17 H17.50 F1 N3 O3, Na0.50, 5(H2O)'
_chemical_formula_sum 'C17 H27.5 F N3 Na0.5 O8'
_chemical_formula_weight 432.41
_space_group_IT_number 2
_symmetry_cell_setting triclinic
_symmetry_space_group_name_Hall '-P 1'
_symmetry_space_group_name_H-M 'P -1'
_atom_sites_solution_hydrogens geom
_atom_sites_solution_primary
;
starting coordinates for cipro moiety taken
from the structure of 4
;
_atom_sites_solution_secondary difmap
_cell_angle_alpha 85.67(2)
_cell_angle_beta 99.62(2)
_cell_angle_gamma 93.74(2)
_cell_formula_units_Z 2
_cell_length_a 9.452(3)
_cell_length_b 9.591(4)
_cell_length_c 11.233(6)
_cell_measurement_reflns_used 601
_cell_measurement_temperature 293
_cell_measurement_theta_max 17
_cell_measurement_theta_min 2
_cell_volume 999.7(8)
_computing_cell_refinement 'Apex2 (Bruker AXS, 2006)'
_computing_data_collection 'Apex2 (Bruker AXS, 2006)'
_computing_data_reduction 'Apex2 (Bruker AXS, 2006)'
_computing_molecular_graphics MERCURY
_computing_publication_material 'CRYSTALS (Betteridge et al., 2003), PLATON, XCIF, ENCIFER'
_computing_structure_refinement 'CRYSTALS (Betteridge et al., 2003)'
_computing_structure_solution 'Starting from fract. coordinates of 4'
_diffrn_ambient_temperature 293
_diffrn_measured_fraction_theta_full 0.468
_diffrn_measured_fraction_theta_max 0.423
_diffrn_measurement_device 'Bruker Apex2'
_diffrn_measurement_device_type Area
_diffrn_measurement_method \w
_diffrn_radiation_monochromator graphite
_diffrn_radiation_type 'Mo K\a'
_diffrn_radiation_wavelength 0.71073
_diffrn_reflns_av_R_equivalents 0.070
_diffrn_reflns_limit_h_max 7
_diffrn_reflns_limit_h_min -7
_diffrn_reflns_limit_k_max 7
_diffrn_reflns_limit_k_min -5
_diffrn_reflns_limit_l_max 7
_diffrn_reflns_limit_l_min 0
_diffrn_reflns_number 5936
_diffrn_reflns_reduction_process
;
Merged with SORTAV
R.H. Blessing, (1987) Cryst. Rev. 1, 3-58
R.H. Blessing, (1989) J. Appl. Cryst. 22, 396-397
;
_diffrn_reflns_theta_full 13.625
_diffrn_reflns_theta_max 17.246
_diffrn_reflns_theta_min 2.189
_diffrn_standards_number 0
_exptl_absorpt_coefficient_mu 0.128
_exptl_absorpt_correction_T_max 0.99
_exptl_absorpt_correction_T_min 0.54
_exptl_absorpt_correction_type multi-scan
_exptl_absorpt_process_details 'based on symmetry-related measuraments'
_exptl_crystal_colour block
_exptl_crystal_density_diffrn 1.436
_exptl_crystal_density_method 'not measured'
_exptl_crystal_description colourless
_exptl_crystal_F_000 458
_exptl_crystal_size_max 0.30
_exptl_crystal_size_mid 0.08
_exptl_crystal_size_min 0.05
_refine_diff_density_max 0.32
_refine_diff_density_min -0.25
_refine_ls_extinction_method None
_refine_ls_goodness_of_fit_ref 0.9753
_refine_ls_hydrogen_treatment noref
_refine_ls_matrix_type full
_refine_ls_number_parameters 121
_refine_ls_number_reflns 498
_refine_ls_number_restraints 66
_refine_ls_R_factor_all 0.1299
_refine_ls_R_factor_gt 0.1031
_refine_ls_shift/su_max 0.000049
_refine_ls_structure_factor_coef Fsqd
_refine_ls_weighting_details
;
Method= Modified Sheldrick
w=1/[\s^2^(F^2^) + ( 0.17P)^2^ + 8.57P]
,where P=(max(Fo^2^,0) + 2Fc^2^)/3
;
_refine_ls_weighting_scheme calc
_refine_ls_wR_factor_all 0.2770
_refine_ls_wR_factor_gt 0.2553
_refine_ls_wR_factor_ref 0.2770
_reflns_limit_h_max 7
_reflns_limit_h_min -7
_reflns_limit_k_max 7
_reflns_limit_k_min -5
_reflns_limit_l_max 7
_reflns_limit_l_min 0
_reflns_number_gt 356
_reflns_number_total 513
_reflns_threshold_expression I>2.0\s(I)
_oxford_refine_ls_r_factor_ref 0.1299
_oxford_refine_ls_scale 4.5(6)
_oxford_reflns_number_all 498
_oxford_reflns_threshold_expression_ref I>-10.0\s(I)
_cod_data_source_file b822987b.txt
_cod_data_source_block 2
_cod_depositor_comments
;
The following automatic conversions were performed:
'_symmetry_cell_setting' value 'Triclinic' changed to 'triclinic'
according to '/home/saulius/struct/CIF-dictionaries/cif_core.dic'
dictionary named 'cif_core.dic' version 2.4.1 from 2010-06-29.

Automatic conversion script
Id: cif_fix_enum 1527 2010-12-29 10:47:43Z saulius 
;
_cod_original_sg_symbol_H-M 'P -1 '
_cod_original_formula_sum 'C17 H27.50 F1 N3 Na0.50 O8'
_cod_database_code 7200854

loop_
_symmetry_equiv_pos_as_xyz
x,y,z
-x,-y,-z

loop_
_atom_site_label
_atom_site_type_symbol
_atom_site_fract_x
_atom_site_fract_y
_atom_site_fract_z
_atom_site_U_iso_or_equiv
_atom_site_occupancy
_atom_site_adp_type
_atom_site_refinement_flags_posn
_atom_site_refinement_flags_adp
_atom_site_refinement_flags_occupancy
_atom_site_disorder_assembly
_atom_site_disorder_group
_oxford_atom_site_special_shape
_atom_site_attached_hydrogens
C1 C 0.2308(13) 0.3570(17) 0.4368(18) 0.044(6) 1.0000 Uiso D . . . . . .
C2 C 0.3893(14) 0.347(2) 0.458(3) 0.060(7) 1.0000 Uiso D . . . . . .
C3 C 0.2906(16) 0.224(2) 0.420(3) 0.051(6) 1.0000 Uiso D . . . . . .
C4 C 0.0216(14) 0.296(2) 0.5406(19) 0.039(6) 1.0000 Uiso D . . . . . .
C5 C 0.2125(13) 0.449(2) 0.632(2) 0.027(5) 1.0000 Uiso D . . . . . .
C6 C 0.1477(13) 0.466(2) 0.7305(19) 0.034(6) 1.0000 Uiso D . . . . . .
C7 C 0.2345(13) 0.547(2) 0.834(2) 0.041(6) 1.0000 Uiso D . . . . . .
C8 C 0.0125(14) 0.393(2) 0.7391(19) 0.035(5) 1.0000 Uiso D . . . . . .
C9 C -0.0496(14) 0.313(2) 0.6365(19) 0.040(6) 1.0000 Uiso D . . . . . .
C10 C -0.1868(14) 0.247(2) 0.636(2) 0.032(5) 1.0000 Uiso D . . . . . .
C11 C -0.2457(14) 0.170(2) 0.5424(19) 0.033(6) 1.0000 Uiso D . . . . . .
C12 C -0.1779(13) 0.152(2) 0.4422(18) 0.035(6) 1.0000 Uiso D . . . . . .
C13 C -0.1540(14) 0.028(2) 0.265(2) 0.042(6) 1.0000 Uiso D . . . . . .
C14 C -0.2261(15) -0.089(2) 0.191(3) 0.053(7) 1.0000 Uiso D . . . . . .
C15 C -0.4596(14) -0.022(2) 0.222(2) 0.051(6) 1.0000 Uiso D . . . . . .
C16 C -0.3891(13) 0.097(2) 0.295(2) 0.039(6) 1.0000 Uiso D . . . . . .
C17 C -0.0432(14) 0.218(2) 0.443(2) 0.030(5) 1.0000 Uiso D . . . . . .
O1 O 0.3678(11) 0.5644(17) 0.831(2) 0.051(4) 1.0000 Uiso D . . . . . .
O2 O 0.1688(12) 0.5997(19) 0.905(2) 0.065(5) 1.0000 Uiso D . . . . . .
O3 O -0.0562(12) 0.4061(17) 0.822(2) 0.057(4) 1.0000 Uiso D . . . . . .
N1 N 0.1552(11) 0.3674(17) 0.5391(17) 0.039(5) 1.0000 Uiso D . . . . . .
N2 N -0.2433(10) 0.0609(15) 0.3537(17) 0.029(4) 1.0000 Uiso D . . . . . .
N3 N -0.3697(13) -0.0502(18) 0.130(2) 0.046(5) 1.0000 Uiso D . . . . . .
F1 F -0.3738(9) 0.0978(14) 0.5500(17) 0.044(3) 1.0000 Uiso D . . . . . .
Na1 Na 0.0276(15) 0.451(2) 1.026(3) 0.061(6) 0.5000 Uiso . . . . . . .
O100 O 0.152(3) 0.269(4) 1.125(5) 0.223(13) 1.0000 Uiso . . . . . . .
O101 O 0.4297(19) 0.607(3) 1.219(4) 0.149(8) 1.0000 Uiso . . . . . . .
O102 O 0.4125(14) 0.303(2) 1.021(3) 0.097(6) 1.0000 Uiso . . . . . . .
O103 O 0.1059(19) -0.008(3) 1.106(4) 0.150(9) 1.0000 Uiso . . . . . . .
O104 O -0.3014(13) 0.185(2) -0.034(3) 0.076(5) 1.0000 Uiso . . . . . . .
H11 H 0.1925 0.4086 0.3644 0.0526 1.0000 Uiso . . . . . . .
H21 H 0.4417 0.3479 0.5384 0.0718 1.0000 Uiso . . . . . . .
H22 H 0.4456 0.3945 0.4037 0.0718 1.0000 Uiso . . . . . . .
H31 H 0.2807 0.1458 0.4762 0.0602 1.0000 Uiso . . . . . . .
H32 H 0.2846 0.1925 0.3415 0.0602 1.0000 Uiso . . . . . . .
H51 H 0.3035 0.4958 0.6290 0.0326 1.0000 Uiso . . . . . . .
H101 H -0.2380 0.2575 0.7001 0.0380 1.0000 Uiso . . . . . . .
H171 H 0.0061 0.2106 0.3770 0.0352 1.0000 Uiso . . . . . . .
H131 H -0.0630 0.0002 0.3062 0.0498 1.0000 Uiso . . . . . . .
H132 H -0.1410 0.1086 0.2125 0.0498 1.0000 Uiso . . . . . . .
H141 H -0.2356 -0.1710 0.2433 0.0628 1.0000 Uiso . . . . . . .
H142 H -0.1694 -0.1075 0.1325 0.0628 1.0000 Uiso . . . . . . .
H151 H -0.5523 0.0026 0.1828 0.0611 1.0000 Uiso . . . . . . .
H152 H -0.4680 -0.1033 0.2748 0.0611 1.0000 Uiso . . . . . . .
H161 H -0.4449 0.1137 0.3548 0.0471 1.0000 Uiso . . . . . . .
H162 H -0.3830 0.1792 0.2425 0.0471 1.0000 Uiso . . . . . . .
H311 H -0.4111 -0.1194 0.0871 0.0548 1.0000 Uiso . . . . . . .
H312 H -0.3612 0.0254 0.0816 0.0548 0.5000 Uiso . . . . . . .

loop_
_atom_type_symbol
_atom_type_scat_dispersion_real
_atom_type_scat_dispersion_imag
_atom_type_scat_Cromer_Mann_a1
_atom_type_scat_Cromer_Mann_b1
_atom_type_scat_Cromer_Mann_a2
_atom_type_scat_Cromer_Mann_b2
_atom_type_scat_Cromer_Mann_a3
_atom_type_scat_Cromer_Mann_b3
_atom_type_scat_Cromer_Mann_a4
_atom_type_scat_Cromer_Mann_b4
_atom_type_scat_Cromer_Mann_c
_atom_type_scat_source
C 0.0033 0.0016 2.3100 20.8439 1.0200 10.2075 1.5886 0.5687 0.8650 51.6512 0.2156 'International Tables Vol C 4.2.6.8 and 6.1.1.4'
H 0.0000 0.0000 0.4930 10.5109 0.3229 26.1257 0.1402 3.1424 0.0408 57.7998 0.0030 'International Tables Vol C 4.2.6.8 and 6.1.1.4'
N 0.0061 0.0033 12.2126 0.0057 3.1322 9.8933 2.0125 28.9975 1.1663 0.5826 -11.5290 'International Tables Vol C 4.2.6.8 and 6.1.1.4'
O 0.0106 0.0060 3.0485 13.2771 2.2868 5.7011 1.5463 0.3239 0.8670 32.9089 0.2508 'International Tables Vol C 4.2.6.8 and 6.1.1.4'
F 0.0171 0.0103 3.5392 10.2825 2.6412 4.2944 1.5170 0.2615 1.0243 26.1476 0.2776 'International Tables Vol C 4.2.6.8 and 6.1.1.4'
Na 0.0362 0.0249 4.7626 3.2850 3.1736 8.8422 1.2674 0.3136 1.1128 129.4240 0.6760 'International Tables Vol C 4.2.6.8 and 6.1.1.4'

loop_
_geom_angle_atom_site_label_1
_geom_angle_site_symmetry_1
_geom_angle_atom_site_label_2
_geom_angle_site_symmetry_2
_geom_angle_atom_site_label_3
_geom_angle_site_symmetry_3
_geom_angle
_geom_angle_publ_flag
C3 . C1 . C2 . 61.2(6) yes
C3 . C1 . N1 . 119.3(11) yes
C2 . C1 . N1 . 119.9(11) yes
C3 . C1 . H11 . 115.4 no
C2 . C1 . H11 . 115.3 no
N1 . C1 . H11 . 115.2 no
C1 . C3 . C2 . 60.1(6) yes
C1 . C3 . H31 . 120.0 no
C2 . C3 . H31 . 120.0 no
C1 . C3 . H32 . 119.9 no
C2 . C3 . H32 . 119.9 no
H31 . C3 . H32 . 109.6 no
C3 . C2 . C1 . 58.8(6) yes
C3 . C2 . H21 . 120.1 no
C1 . C2 . H21 . 120.1 no
C3 . C2 . H22 . 120.4 no
C1 . C2 . H22 . 120.3 no
H21 . C2 . H22 . 109.4 no
C9 . C4 . C17 . 121.0(8) yes
C9 . C4 . N1 . 118.1(7) yes
C17 . C4 . N1 . 120.8(8) yes
C6 . C5 . N1 . 124.3(8) yes
C6 . C5 . H51 . 117.8 no
N1 . C5 . H51 . 117.8 no
C5 . C6 . C7 . 117.5(8) yes
C5 . C6 . C8 . 118.9(7) yes
C7 . C6 . C8 . 123.1(9) yes
C6 . C7 . O1 . 115.4(9) yes
C6 . C7 . O2 . 118.7(8) yes
O1 . C7 . O2 . 125.5(9) yes
C6 . C8 . C9 . 115.7(8) yes
C6 . C8 . O3 . 123.2(8) yes
C9 . C8 . O3 . 120.7(8) yes
C8 . C9 . C4 . 123.1(7) yes
C8 . C9 . C10 . 118.5(8) yes
C4 . C9 . C10 . 118.3(8) yes
C9 . C10 . C11 . 119.7(8) yes
C9 . C10 . H101 . 120.1 no
C11 . C10 . H101 . 120.2 no
C10 . C11 . C12 . 123.8(8) yes
C10 . C11 . F1 . 117.7(9) yes
C12 . C11 . F1 . 118.3(8) yes
C11 . C12 . C17 . 116.3(8) yes
C11 . C12 . N2 . 119.6(8) yes
C17 . C12 . N2 . 123.9(8) yes
C14 . C13 . N2 . 110.0(10) yes
C14 . C13 . H131 . 109.2 no
N2 . C13 . H131 . 109.3 no
C14 . C13 . H132 . 109.3 no
N2 . C13 . H132 . 109.5 no
H131 . C13 . H132 . 109.5 no
C13 . C14 . N3 . 110.2(14) yes
C13 . C14 . H141 . 109.4 no
N3 . C14 . H141 . 109.3 no
C13 . C14 . H142 . 109.4 no
N3 . C14 . H142 . 109.3 no
H141 . C14 . H142 . 109.3 no
C16 . C15 . N3 . 109.4(10) yes
C16 . C15 . H151 . 109.7 no
N3 . C15 . H151 . 109.5 no
C16 . C15 . H152 . 109.5 no
N3 . C15 . H152 . 109.3 no
H151 . C15 . H152 . 109.4 no
C15 . C16 . N2 . 109.6(10) yes
C15 . C16 . H161 . 109.3 no
N2 . C16 . H161 . 109.4 no
C15 . C16 . H162 . 109.4 no
N2 . C16 . H162 . 109.5 no
H161 . C16 . H162 . 109.6 no
C4 . C17 . C12 . 120.9(9) yes
C4 . C17 . H171 . 119.5 no
C12 . C17 . H171 . 119.6 no
Na1 2_567 O2 . C7 . 135.3(10) yes
Na1 2_567 O2 . Na1 . 29.2(13) yes
C7 . O2 . Na1 . 119.4(15) yes
Na1 2_567 O3 . C8 . 133.3(11) yes
Na1 2_567 O3 . Na1 . 29.3(13) yes
C8 . O3 . Na1 . 129.7(10) yes
C1 . N1 . C4 . 119.8(8) yes
C1 . N1 . C5 . 120.7(8) yes
C4 . N1 . C5 . 119.6(8) yes
C16 . N2 . C13 . 111.7(11) yes
C16 . N2 . C12 . 114.5(9) yes
C13 . N2 . C12 . 115.9(8) yes
C15 . N3 . C14 . 109.4(11) yes
C15 . N3 . H311 . 109.5 no
C14 . N3 . H311 . 109.5 no
C15 . N3 . H312 . 109.5 no
C14 . N3 . H312 . 109.5 no
H311 . N3 . H312 . 109.5 no
O3 . Na1 . O3 2_567 150.7(13) yes
O3 . Na1 . O2 . 72.6(12) yes
O3 2_567 Na1 . O2 . 94.7(9) yes
O3 . Na1 . O2 2_567 98.3(10) yes
O3 2_567 Na1 . O2 2_567 79.8(10) yes
O2 . Na1 . O2 2_567 150.8(13) yes
O3 . Na1 . O100 . 110.9(12) yes
O3 2_567 Na1 . O100 . 98.4(18) yes
O2 . Na1 . O100 . 112.3(11) yes
O2 2_567 Na1 . O100 . 96.9(18) yes

loop_
_geom_bond_atom_site_label_1
_geom_bond_site_symmetry_1
_geom_bond_atom_site_label_2
_geom_bond_site_symmetry_2
_geom_bond_distance
_geom_bond_publ_flag
C1 . C2 . 1.485(13) yes
C1 . C3 . 1.466(11) yes
C1 . N1 . 1.463(14) yes
C1 . H11 . 0.949 no
C2 . C3 . 1.502(13) yes
C2 . H21 . 0.953 no
C2 . H22 . 0.948 no
C3 . H31 . 0.950 no
C3 . H32 . 0.949 no
C4 . C9 . 1.388(14) yes
C4 . C17 . 1.406(14) yes
C4 . N1 . 1.398(12) yes
C5 . C6 . 1.373(15) yes
C5 . N1 . 1.369(13) yes
C5 . H51 . 0.950 no
C6 . C7 . 1.533(13) yes
C6 . C8 . 1.431(13) yes
C7 . O1 . 1.265(11) yes
C7 . O2 . 1.246(13) yes
C8 . C9 . 1.448(13) yes
C8 . O3 . 1.239(15) yes
C9 . C10 . 1.404(13) yes
C10 . C11 . 1.351(13) yes
C10 . H101 . 0.950 no
C11 . C12 . 1.411(14) yes
C11 . F1 . 1.367(12) yes
C12 . C17 . 1.385(13) yes
C12 . N2 . 1.408(12) yes
C13 . C14 . 1.503(14) yes
C13 . N2 . 1.475(14) yes
C13 . H131 . 0.951 no
C13 . H132 . 0.949 no
C14 . N3 . 1.474(16) yes
C14 . H141 . 0.951 no
C14 . H142 . 0.950 no
C15 . C16 . 1.506(14) yes
C15 . N3 . 1.498(15) yes
C15 . H151 . 0.948 no
C15 . H152 . 0.952 no
C16 . N2 . 1.478(14) yes
C16 . H161 . 0.951 no
C16 . H162 . 0.948 no
C17 . H171 . 0.950 no
O2 . Na1 2_567 2.14(3) yes
O2 . Na1 . 2.39(4) yes
O3 . Na1 2_567 2.24(3) yes
O3 . Na1 . 2.36(4) yes
N3 . H311 . 0.881 no
N3 . H312 . 0.879 no
Na1 . O100 . 2.29(6) yes
